data_4310122
loop_
_publ_author_name
'Dennis J. Hoffart'
'Sean A. Dalrymple'
'George K. H. Shimizu'

_publ_section_title
;
Structural Constraints in the Design of Silver Sulfonate Coordination
Networks: Three New Polysulfonate Open Frameworks
;
_journal_name_full 'Inorganic Chemistry'
_journal_page_first 8868
_journal_page_last 8875
_journal_paper_doi 10.1021/ic0513888
_journal_volume 44
_journal_year 2005
_chemical_formula_sum 'C9 H13 Ag3 O12.5 S3'
_chemical_formula_weight 740.98
_chemical_name_common Silver_Mesitylenetrisulfonate
_chemical_name_systematic
; 
 ? 
;
_space_group_IT_number 1
_symmetry_cell_setting triclinic
_symmetry_space_group_name_Hall 'P 1'
_symmetry_space_group_name_H-M 'P 1'
_atom_sites_solution_hydrogens geom
_atom_sites_solution_primary direct
_atom_sites_solution_secondary difmap
_audit_creation_method SHELXL-97
_cell_angle_alpha 97.94(3)
_cell_angle_beta 90.96(3)
_cell_angle_gamma 107.81(3)
_cell_formula_units_Z 2
_cell_length_a 8.7275(17)
_cell_length_b 9.782(2)
_cell_length_c 10.946(2)
_cell_measurement_temperature 173(2)
_cell_volume 879.4(3)
_computing_structure_refinement 'SHELXL-97 (Sheldrick, 1997)'
_computing_structure_solution 'SHELXS-97 (Sheldrick, 1990)'
_diffrn_ambient_temperature 173(2)
_diffrn_measured_fraction_theta_full 0.993
_diffrn_measured_fraction_theta_max 0.993
_diffrn_radiation_monochromator graphite
_diffrn_radiation_source 'fine-focus sealed tube'
_diffrn_radiation_type MoK\a
_diffrn_radiation_wavelength 0.71073
_diffrn_reflns_av_R_equivalents 0.0000
_diffrn_reflns_av_sigmaI/netI 0.0412
_diffrn_reflns_limit_h_max 11
_diffrn_reflns_limit_h_min -11
_diffrn_reflns_limit_k_max 12
_diffrn_reflns_limit_k_min -12
_diffrn_reflns_limit_l_max 14
_diffrn_reflns_limit_l_min -14
_diffrn_reflns_number 7556
_diffrn_reflns_theta_full 27.44
_diffrn_reflns_theta_max 27.44
_diffrn_reflns_theta_min 3.00
_exptl_absorpt_coefficient_mu 3.728
_exptl_absorpt_correction_T_max 0.7068
_exptl_absorpt_correction_T_min 0.4111
_exptl_crystal_colour prism
_exptl_crystal_density_diffrn 2.798
_exptl_crystal_density_method 'not measured'
_exptl_crystal_description colorless
_exptl_crystal_F_000 712
_exptl_crystal_size_max 0.29
_exptl_crystal_size_mid 0.15
_exptl_crystal_size_min 0.10
_refine_diff_density_max 1.122
_refine_diff_density_min -1.219
_refine_diff_density_rms 0.291
_refine_ls_abs_structure_details 'Flack H D (1983), Acta Cryst. A39, 876-881'
_refine_ls_abs_structure_Flack -0.011(18)
_refine_ls_extinction_method none
_refine_ls_goodness_of_fit_ref 1.196
_refine_ls_hydrogen_treatment mixed
_refine_ls_matrix_type full
_refine_ls_number_parameters 497
_refine_ls_number_reflns 7556
_refine_ls_number_restraints 3
_refine_ls_restrained_S_all 1.196
_refine_ls_R_factor_all 0.0227
_refine_ls_R_factor_gt 0.0204
_refine_ls_shift/su_max 0.001
_refine_ls_shift/su_mean 0.000
_refine_ls_structure_factor_coef Fsqd
_refine_ls_weighting_details 'calc w=1/[\s^2^(Fo^2^)+(0.0424P)^2^+0.0000P] where P=(Fo^2^+2Fc^2^)/3'
_refine_ls_weighting_scheme calc
_refine_ls_wR_factor_gt 0.0545
_refine_ls_wR_factor_ref 0.0779
_reflns_number_gt 7352
_reflns_number_total 7556
_reflns_threshold_expression >2sigma(I)
_cod_data_source_file ic0513888si20050815_042450_1.cif
_cod_data_source_block Compound1
_cod_original_cell_volume 879.5(3)
_cod_original_formula_sum 'C9 H13 Ag3 O12.50 S3'
_cod_database_code 4310122

loop_
_symmetry_equiv_pos_as_xyz
'x, y, z'

loop_
_atom_site_label
_atom_site_type_symbol
_atom_site_fract_x
_atom_site_fract_y
_atom_site_fract_z
_atom_site_U_iso_or_equiv
_atom_site_adp_type
_atom_site_occupancy
_atom_site_symmetry_multiplicity
_atom_site_calc_flag
_atom_site_refinement_flags
_atom_site_disorder_assembly
_atom_site_disorder_group
Ag1 Ag 0.90590(5) 0.03623(5) 0.27477(4) 0.02787(11) Uani 1 1 d . . .
Ag2 Ag 1.28018(5) -0.02752(4) 0.19002(4) 0.02316(10) Uani 1 1 d . . .
Ag3 Ag 0.80740(4) 0.32155(4) 0.21548(4) 0.02221(10) Uani 1 1 d . . .
Ag4 Ag 1.08488(5) 0.73143(4) 0.49577(4) 0.02331(10) Uani 1 1 d . . .
Ag5 Ag 0.70141(5) 0.66392(4) 0.40172(4) 0.02066(10) Uani 1 1 d . . .
Ag6 Ag 0.23119(4) 0.42070(4) 0.41656(4) 0.01778(9) Uani 1 1 d . . .
S1 S 0.59788(15) 0.00585(13) 0.03935(11) 0.0153(2) Uani 1 1 d . . .
S2 S 0.84491(14) 0.39787(13) 0.53003(11) 0.0120(2) Uani 1 1 d . . .
S3 S 0.91769(15) -0.30749(13) 0.13970(11) 0.0148(2) Uani 1 1 d . . .
S4 S 1.18333(14) 0.26712(13) 0.11520(11) 0.0128(2) Uani 1 1 d . . .
S5 S 1.24621(14) 0.10373(13) 0.46893(11) 0.0122(2) Uani 1 1 d . . .
S6 S 0.44550(14) 0.71822(13) 0.63018(11) 0.0131(2) Uani 1 1 d . . .
O1 O 0.7580(5) -0.0055(5) 0.0165(5) 0.0355(11) Uani 1 1 d . . .
O2 O 0.5978(6) 0.1025(4) 0.1551(4) 0.0278(9) Uani 1 1 d . . .
O3 O 0.4753(5) -0.1363(4) 0.0399(4) 0.0289(10) Uani 1 1 d . . .
O4 O 0.9458(5) 0.3835(5) 0.4264(3) 0.0239(9) Uani 1 1 d . . .
O5 O 0.8304(5) 0.5433(4) 0.5584(4) 0.0227(8) Uani 1 1 d . . .
O6 O 0.6888(4) 0.2851(4) 0.5101(3) 0.0169(7) Uani 1 1 d . . .
O7 O 0.9438(5) -0.4347(4) 0.1816(4) 0.0256(9) Uani 1 1 d . . .
O8 O 0.8707(5) -0.2153(4) 0.2404(4) 0.0233(8) Uani 1 1 d . . .
O9 O 1.0551(5) -0.2269(5) 0.0780(4) 0.0277(9) Uani 1 1 d . . .
O10 O 1.2144(5) 0.1313(4) 0.0714(4) 0.0230(8) Uani 1 1 d . . .
O11 O 1.0580(5) 0.2480(4) 0.2063(3) 0.0184(8) Uani 1 1 d . . .
O12 O 1.3266(5) 0.3872(4) 0.1608(4) 0.0229(8) Uani 1 1 d . . .
O13 O 1.0801(4) 0.1060(4) 0.4848(4) 0.0188(8) Uani 1 1 d . . .
O14 O 1.2535(5) -0.0342(4) 0.4004(3) 0.0197(8) Uani 1 1 d . . .
O15 O 1.3395(4) 0.2281(4) 0.4131(3) 0.0151(7) Uani 1 1 d . . .
O16 O 0.4622(4) 0.6221(4) 0.5193(3) 0.0168(7) Uani 1 1 d . . .
O17 O 0.2735(5) 0.7027(4) 0.6483(4) 0.0214(8) Uani 1 1 d . . .
O18 O 0.5447(5) 0.8687(4) 0.6327(4) 0.0218(8) Uani 1 1 d . . .
C1 C 0.7486(6) -0.5120(5) -0.0533(4) 0.0131(9) Uani 1 1 d . . .
C2 C 0.6485(6) -0.6458(6) -0.0303(4) 0.0134(9) Uani 1 1 d . . .
H2 H 0.5800 -0.6498 0.0365 0.020 Uiso 1 1 calc R . .
C3 C 0.6477(6) -0.7747(6) -0.1049(4) 0.0129(9) Uani 1 1 d . . .
C4 C 0.7482(6) -0.7673(6) -0.2030(5) 0.0148(10) Uani 1 1 d . . .
H4 H 0.7495 -0.8543 -0.2531 0.022 Uiso 1 1 calc R . .
C5 C 0.8462(6) -0.6348(6) -0.2285(4) 0.0132(9) Uani 1 1 d . . .
C6 C 0.8481(6) -0.5072(5) -0.1520(4) 0.0141(10) Uani 1 1 d . . .
H6 H 0.9179 -0.4164 -0.1675 0.021 Uiso 1 1 calc R . .
C7 C 0.7472(7) -0.3761(6) 0.0292(5) 0.0173(10) Uani 1 1 d . . .
H7A H 0.6468 -0.3967 0.0738 0.026 Uiso 1 1 calc R . .
H7B H 0.7471 -0.3006 -0.0224 0.026 Uiso 1 1 calc R . .
C8 C 0.5332(6) 0.0798(6) -0.0840(5) 0.0165(10) Uani 1 1 d . . .
H8A H 0.5196 0.0098 -0.1610 0.025 Uiso 1 1 calc R . .
H8B H 0.4265 0.0913 -0.0669 0.025 Uiso 1 1 calc R . .
C9 C 0.9483(6) 0.3704(6) 0.6616(5) 0.0156(10) Uani 1 1 d . . .
H9A H 0.9739 0.2781 0.6430 0.023 Uiso 1 1 calc R . .
H9B H 1.0510 0.4504 0.6810 0.023 Uiso 1 1 calc R . .
C10 C 1.2117(6) 0.3429(5) -0.1159(4) 0.0133(9) Uani 1 1 d . . .
C11 C 1.2216(6) 0.2246(5) -0.1988(4) 0.0130(9) Uani 1 1 d . . .
H11 H 1.1557 0.1293 -0.1909 0.019 Uiso 1 1 calc R . .
C12 C 1.3281(6) 0.2454(5) -0.2938(4) 0.0138(10) Uani 1 1 d . . .
C13 C 1.4251(6) 0.3851(6) -0.3053(4) 0.0141(10) Uani 1 1 d . . .
H13 H 1.5002 0.3991 -0.3678 0.021 Uiso 1 1 calc R . .
C14 C 1.4121(6) 0.5047(5) -0.2251(4) 0.0132(9) Uani 1 1 d . . .
C15 C 1.3071(6) 0.4844(5) -0.1295(4) 0.0143(10) Uani 1 1 d . . .
H15 H 1.3001 0.5656 -0.0738 0.021 Uiso 1 1 calc R . .
C16 C 1.0985(6) 0.3175(6) -0.0129(5) 0.0147(10) Uani 1 1 d . . .
H16A H 0.9976 0.2398 -0.0445 0.022 Uiso 1 1 calc R . .
H16B H 1.0706 0.4072 0.0145 0.022 Uiso 1 1 calc R . .
C17 C 1.3375(6) 0.1159(5) 0.6179(4) 0.0137(10) Uani 1 1 d . . .
H17A H 1.2838 0.0263 0.6526 0.021 Uiso 1 1 calc R . .
H17B H 1.4521 0.1220 0.6098 0.021 Uiso 1 1 calc R . .
C18 C 1.5145(6) 0.6550(5) -0.2405(5) 0.0151(10) Uani 1 1 d . . .
H18A H 1.6270 0.6551 -0.2512 0.023 Uiso 1 1 calc R . .
H18B H 1.5144 0.7228 -0.1645 0.023 Uiso 1 1 calc R . .
O19 O 0.6873(5) 0.0075(4) 0.4231(4) 0.0216(8) Uani 1 1 d . . .
H19A H 0.6660 0.1004 0.4448 0.032 Uiso 1 1 calc R . .
H19B H 0.7212 -0.0228 0.4980 0.032 Uiso 0.00 1 calc PR . .
H19C H 0.5889 -0.0662 0.3846 0.032 Uiso 1 1 calc R . .
O20 O 0.5948(4) 0.4147(4) 0.3047(3) 0.0167(7) Uani 1 1 d . . .
H20A H 0.5125 0.4069 0.2386 0.025 Uiso 1 1 calc R . .
H20B H 0.5414 0.3542 0.3667 0.025 Uiso 1 1 calc R . .
O21 O 1.2080(4) 0.6283(4) 0.3378(3) 0.0199(8) Uani 1 1 d . . .
H21A H 1.3151 0.6951 0.3242 0.030 Uiso 1 1 calc R . .
H21B H 1.1402 0.6007 0.2594 0.030 Uiso 1 1 calc R . .
O22 O 0.8951(5) 0.8518(4) 0.5507(4) 0.0217(8) Uani 1 1 d . . .
H22A H 0.9225 0.9508 0.5284 0.033 Uiso 1 1 calc R . .
H22B H 0.8659 0.8511 0.6377 0.033 Uiso 1 1 calc R . .
O23 O 0.4973(5) -0.2328(5) 0.2671(4) 0.0301(9) Uani 1 1 d . . .
O24S O -0.1150(6) 0.8878(6) 0.7983(4) 0.0388(11) Uani 1 1 d . . .
O25S O 0.1688(5) 0.8474(5) 0.8462(4) 0.0310(9) Uani 1 1 d . . .

loop_
_atom_site_aniso_label
_atom_site_aniso_U_11
_atom_site_aniso_U_22
_atom_site_aniso_U_33
_atom_site_aniso_U_23
_atom_site_aniso_U_13
_atom_site_aniso_U_12
Ag1 0.0279(2) 0.0220(2) 0.0321(2) 0.00930(17) 0.00376(18) 0.00300(18)
Ag2 0.0280(2) 0.0271(2) 0.01623(19) 0.00579(16) 0.00429(15) 0.00999(18)
Ag3 0.0167(2) 0.0233(2) 0.0255(2) -0.00195(16) 0.00022(15) 0.00706(16)
Ag4 0.0203(2) 0.0208(2) 0.0312(2) 0.00713(16) 0.00601(16) 0.00816(16)
Ag5 0.0204(2) 0.01891(19) 0.0212(2) 0.00373(15) 0.00485(15) 0.00348(16)
Ag6 0.01574(19) 0.01553(18) 0.0226(2) 0.00248(14) 0.00023(14) 0.00590(15)
S1 0.0178(6) 0.0122(5) 0.0147(6) 0.0029(5) 0.0013(4) 0.0027(5)
S2 0.0109(6) 0.0139(5) 0.0113(5) 0.0036(4) 0.0016(4) 0.0035(5)
S3 0.0169(6) 0.0141(6) 0.0119(6) 0.0018(4) 0.0006(4) 0.0029(5)
S4 0.0122(6) 0.0178(6) 0.0099(5) 0.0034(4) 0.0014(4) 0.0066(5)
S5 0.0136(6) 0.0108(5) 0.0121(5) 0.0022(4) 0.0016(4) 0.0032(5)
S6 0.0128(6) 0.0145(6) 0.0125(5) 0.0030(4) 0.0006(4) 0.0048(5)
O1 0.026(2) 0.046(3) 0.045(3) 0.016(2) 0.006(2) 0.023(2)
O2 0.043(3) 0.020(2) 0.0139(18) 0.0013(15) 0.0011(17) 0.0019(18)
O3 0.035(2) 0.0143(18) 0.027(2) 0.0067(16) -0.0050(18) -0.0082(17)
O4 0.017(2) 0.041(2) 0.0136(18) 0.0083(16) 0.0053(14) 0.0061(18)
O5 0.030(2) 0.0137(18) 0.024(2) 0.0058(15) -0.0035(16) 0.0059(16)
O6 0.0116(17) 0.0158(17) 0.0204(18) 0.0015(14) -0.0005(13) 0.0008(14)
O7 0.026(2) 0.022(2) 0.027(2) 0.0048(16) -0.0116(17) 0.0051(17)
O8 0.028(2) 0.0209(19) 0.0150(18) -0.0044(15) 0.0032(15) 0.0013(17)
O9 0.021(2) 0.032(2) 0.021(2) 0.0021(17) 0.0062(16) -0.0047(18)
O10 0.038(2) 0.024(2) 0.0170(18) 0.0087(15) 0.0086(16) 0.0226(19)
O11 0.024(2) 0.0221(19) 0.0137(17) 0.0088(14) 0.0086(14) 0.0110(16)
O12 0.0174(19) 0.030(2) 0.0191(19) 0.0066(16) -0.0024(14) 0.0031(17)
O13 0.0136(18) 0.0183(18) 0.023(2) 0.0027(15) 0.0003(14) 0.0029(15)
O14 0.030(2) 0.0153(18) 0.0133(17) -0.0011(14) 0.0011(15) 0.0075(16)
O15 0.0148(18) 0.0153(17) 0.0173(17) 0.0074(14) 0.0021(13) 0.0056(14)
O16 0.0133(18) 0.0212(18) 0.0136(17) 0.0003(14) 0.0025(13) 0.0028(15)
O17 0.0149(18) 0.031(2) 0.0234(19) 0.0089(16) 0.0022(14) 0.0130(16)
O18 0.026(2) 0.0173(18) 0.021(2) 0.0061(15) 0.0031(15) 0.0029(16)
C1 0.015(2) 0.011(2) 0.013(2) -0.0001(18) -0.0015(17) 0.0047(19)
C2 0.011(2) 0.019(2) 0.011(2) 0.0042(18) 0.0033(17) 0.0042(19)
C3 0.009(2) 0.017(2) 0.014(2) 0.0052(18) 0.0005(17) 0.0035(19)
C4 0.016(2) 0.017(2) 0.012(2) 0.0011(19) -0.0008(18) 0.006(2)
C5 0.015(2) 0.018(2) 0.008(2) 0.0030(18) 0.0008(17) 0.006(2)
C6 0.015(2) 0.014(2) 0.014(2) 0.0024(18) -0.0009(18) 0.005(2)
C7 0.021(3) 0.016(2) 0.016(2) -0.001(2) -0.0042(19) 0.010(2)
C8 0.015(2) 0.015(2) 0.016(2) 0.0029(19) -0.0009(18) 0.000(2)
C9 0.013(2) 0.022(3) 0.014(2) 0.0067(19) 0.0031(18) 0.008(2)
C10 0.014(2) 0.019(2) 0.010(2) 0.0043(19) 0.0019(17) 0.008(2)
C11 0.013(2) 0.015(2) 0.012(2) 0.0035(18) -0.0012(18) 0.0058(19)
C12 0.015(2) 0.016(2) 0.012(2) 0.0031(18) -0.0025(18) 0.007(2)
C13 0.011(2) 0.020(3) 0.010(2) 0.0012(18) 0.0003(17) 0.003(2)
C14 0.014(2) 0.014(2) 0.012(2) 0.0043(18) -0.0039(17) 0.0047(19)
C15 0.017(2) 0.015(2) 0.008(2) -0.0008(18) -0.0006(18) 0.003(2)
C16 0.011(2) 0.021(2) 0.015(2) 0.0046(19) 0.0028(18) 0.008(2)
C17 0.017(2) 0.013(2) 0.011(2) 0.0012(17) 0.0008(18) 0.0052(19)
C18 0.015(2) 0.014(2) 0.015(2) 0.0028(18) -0.0032(18) 0.0019(19)
O19 0.025(2) 0.0156(18) 0.024(2) 0.0019(15) 0.0019(15) 0.0057(16)
O20 0.0138(18) 0.0193(18) 0.0146(17) 0.0030(14) -0.0013(13) 0.0014(15)
O21 0.0193(19) 0.0173(18) 0.022(2) 0.0021(15) -0.0014(15) 0.0049(15)
O22 0.021(2) 0.0157(18) 0.027(2) 0.0056(15) 0.0059(15) 0.0024(16)
O23 0.027(2) 0.031(2) 0.028(2) 0.0080(18) 0.0032(17) 0.0009(19)
O24S 0.033(3) 0.051(3) 0.030(2) 0.000(2) 0.0038(19) 0.012(2)
O25S 0.027(2) 0.036(2) 0.030(2) 0.0044(19) 0.0022(17) 0.0102(19)

loop_
_atom_type_symbol
_atom_type_description
_atom_type_scat_dispersion_real
_atom_type_scat_dispersion_imag
_atom_type_scat_source
C C 0.0033 0.0016 'International Tables Vol C Tables 4.2.6.8 and 6.1.1.4'
H H 0.0000 0.0000 'International Tables Vol C Tables 4.2.6.8 and 6.1.1.4'
O O 0.0106 0.0060 'International Tables Vol C Tables 4.2.6.8 and 6.1.1.4'
S S 0.1246 0.1234 'International Tables Vol C Tables 4.2.6.8 and 6.1.1.4'
Ag Ag -0.8971 1.1015 'International Tables Vol C Tables 4.2.6.8 and 6.1.1.4'

loop_
_geom_angle_atom_site_label_1
_geom_angle_atom_site_label_2
_geom_angle_atom_site_label_3
_geom_angle
_geom_angle_site_symmetry_1
_geom_angle_site_symmetry_3
_geom_angle_publ_flag
O11 Ag1 O8 139.57(13) . . ?
O11 Ag1 O19 127.81(13) . . ?
O8 Ag1 O19 92.54(14) . . ?
O11 Ag1 O13 91.42(13) . . ?
O8 Ag1 O13 98.96(14) . . ?
O19 Ag1 O13 80.02(12) . . ?
O11 Ag1 Ag3 49.13(9) . . ?
O8 Ag1 Ag3 151.22(11) . . ?
O19 Ag1 Ag3 85.08(9) . . ?
O13 Ag1 Ag3 108.79(9) . . ?
O14 Ag2 O10 127.82(13) . . ?
O14 Ag2 O9 107.61(14) . . ?
O10 Ag2 O9 88.63(16) . . ?
O14 Ag2 O3 127.90(14) . 1_655 ?
O10 Ag2 O3 101.81(13) . 1_655 ?
O9 Ag2 O3 85.92(13) . 1_655 ?
O14 Ag2 O2 108.15(13) . 1_655 ?
O10 Ag2 O2 88.62(14) . 1_655 ?
O9 Ag2 O2 136.46(12) . 1_655 ?
O3 Ag2 O2 52.35(12) 1_655 1_655 ?
O2 Ag3 O7 148.47(14) . 1_565 ?
O2 Ag3 O20 85.35(14) . . ?
O7 Ag3 O20 86.94(14) 1_565 . ?
O2 Ag3 O4 121.60(14) . . ?
O7 Ag3 O4 88.50(14) 1_565 . ?
O20 Ag3 O4 87.64(13) . . ?
O2 Ag3 O11 104.11(15) . . ?
O7 Ag3 O11 93.76(14) 1_565 . ?
O20 Ag3 O11 159.01(12) . . ?
O4 Ag3 O11 71.42(13) . . ?
O2 Ag3 Ag1 67.71(12) . . ?
O7 Ag3 Ag1 137.54(10) 1_565 . ?
O20 Ag3 Ag1 128.14(9) . . ?
O4 Ag3 Ag1 72.28(11) . . ?
O11 Ag3 Ag1 44.60(9) . . ?
O21 Ag4 O22 147.32(14) . . ?
O21 Ag4 O17 90.51(13) . 1_655 ?
O22 Ag4 O17 121.82(14) . 1_655 ?
O21 Ag4 O5 111.66(13) . . ?
O22 Ag4 O5 72.02(13) . . ?
O17 Ag4 O5 96.98(13) 1_655 . ?
O21 Ag4 O14 78.51(12) . 1_565 ?
O22 Ag4 O14 88.17(13) . 1_565 ?
O17 Ag4 O14 104.02(13) 1_655 1_565 ?
O5 Ag4 O14 156.69(12) . 1_565 ?
O21 Ag4 Ag5 107.67(10) . . ?
O22 Ag4 Ag5 47.79(10) . . ?
O17 Ag4 Ag5 146.95(9) 1_655 . ?
O5 Ag4 Ag5 50.98(9) . . ?
O14 Ag4 Ag5 106.48(9) 1_565 . ?
O20 Ag5 O16 87.49(13) . . ?
O20 Ag5 O22 149.74(13) . . ?
O16 Ag5 O22 99.73(12) . . ?
O20 Ag5 O8 103.06(13) . 1_565 ?
O16 Ag5 O8 150.56(14) . 1_565 ?
O22 Ag5 O8 84.99(13) . 1_565 ?
O20 Ag5 O5 81.25(12) . . ?
O16 Ag5 O5 89.38(13) . . ?
O22 Ag5 O5 69.57(13) . . ?
O8 Ag5 O5 119.13(14) 1_565 . ?
O20 Ag5 O23 95.84(13) . 1_565 ?
O16 Ag5 O23 76.73(13) . 1_565 ?
O22 Ag5 O23 114.41(13) . 1_565 ?
O8 Ag5 O23 74.92(14) 1_565 1_565 ?
O5 Ag5 O23 165.95(13) . 1_565 ?
O20 Ag5 Ag4 109.07(9) . . ?
O16 Ag5 Ag4 130.02(9) . . ?
O22 Ag5 Ag4 44.94(9) . . ?
O8 Ag5 Ag4 72.79(10) 1_565 . ?
O5 Ag5 Ag4 49.86(9) . . ?
O23 Ag5 Ag4 142.74(9) 1_565 . ?
O15 Ag6 O21 151.25(13) 1_455 1_455 ?
O15 Ag6 O4 121.75(14) 1_455 1_455 ?
O21 Ag6 O4 79.07(14) 1_455 1_455 ?
O15 Ag6 O16 99.64(13) 1_455 . ?
O21 Ag6 O16 75.71(13) 1_455 . ?
O4 Ag6 O16 129.95(13) 1_455 . ?
O15 Ag6 O11 82.19(12) 1_455 1_455 ?
O21 Ag6 O11 89.05(12) 1_455 1_455 ?
O4 Ag6 O11 68.09(12) 1_455 1_455 ?
O16 Ag6 O11 151.56(11) . 1_455 ?
O1 S1 O2 112.0(3) . . ?
O1 S1 O3 112.9(3) . . ?
O2 S1 O3 109.7(2) . . ?
O1 S1 C8 108.6(3) . . ?
O2 S1 C8 107.8(3) . . ?
O3 S1 C8 105.5(2) . . ?
O6 S2 O5 112.6(2) . . ?
O6 S2 O4 110.8(2) . . ?
O5 S2 O4 112.9(3) . . ?
O6 S2 C9 108.1(2) . . ?
O5 S2 C9 106.2(2) . . ?
O4 S2 C9 105.7(2) . . ?
O9 S3 O7 111.8(3) . . ?
O9 S3 O8 112.6(2) . . ?
O7 S3 O8 111.8(3) . . ?
O9 S3 C7 108.2(3) . . ?
O7 S3 C7 106.1(2) . . ?
O8 S3 C7 106.0(2) . . ?
O12 S4 O10 114.4(2) . . ?
O12 S4 O11 111.4(2) . . ?
O10 S4 O11 111.8(2) . . ?
O12 S4 C16 106.7(2) . . ?
O10 S4 C16 106.9(2) . . ?
O11 S4 C16 104.9(2) . . ?
O15 S5 O13 111.1(2) . . ?
O15 S5 O14 111.7(2) . . ?
O13 S5 O14 112.7(2) . . ?
O15 S5 C17 108.1(2) . . ?
O13 S5 C17 107.7(2) . . ?
O14 S5 C17 105.1(2) . . ?
O18 S6 O16 113.1(2) . . ?
O18 S6 O17 113.0(2) . . ?
O16 S6 O17 110.8(2) . . ?
O18 S6 C18 107.0(2) . 1_456 ?
O16 S6 C18 106.8(2) . 1_456 ?
O17 S6 C18 105.5(2) . 1_456 ?
S1 O2 Ag3 121.9(2) . . ?
S2 O4 Ag6 132.3(2) . 1_655 ?
S2 O4 Ag3 116.3(2) . . ?
Ag6 O4 Ag3 111.27(14) 1_655 . ?
S2 O5 Ag4 109.7(2) . . ?
S2 O5 Ag5 123.4(2) . . ?
Ag4 O5 Ag5 79.16(11) . . ?
S3 O7 Ag3 142.9(2) . 1_545 ?
S3 O8 Ag1 131.6(2) . . ?
S3 O8 Ag5 118.2(2) . 1_545 ?
Ag1 O8 Ag5 109.88(15) . 1_545 ?
S3 O9 Ag2 122.5(2) . . ?
S4 O10 Ag2 127.8(2) . . ?
S4 O11 Ag1 128.9(2) . . ?
S4 O11 Ag3 130.7(2) . . ?
Ag1 O11 Ag3 86.26(12) . . ?
S5 O13 Ag1 112.4(2) . . ?
S5 O14 Ag2 112.9(2) . . ?
S5 O15 Ag6 116.4(2) . 1_655 ?
S6 O16 Ag5 124.4(2) . . ?
S6 O16 Ag6 122.0(2) . . ?
Ag5 O16 Ag6 113.06(14) . . ?
S6 O17 Ag4 125.2(2) . 1_455 ?
C2 C1 C6 119.2(4) . . ?
C2 C1 C7 119.2(4) . . ?
C6 C1 C7 121.5(5) . . ?
C1 C2 C3 120.7(4) . . ?
C4 C3 C2 119.1(5) . . ?
C4 C3 C8 120.0(5) . 1_545 ?
C2 C3 C8 120.9(4) . 1_545 ?
C5 C4 C3 120.9(5) . . ?
C4 C5 C6 119.4(4) . . ?
C4 C5 C9 119.8(4) . 1_544 ?
C6 C5 C9 120.8(5) . 1_544 ?
C1 C6 C5 120.6(5) . . ?
C1 C7 S3 112.5(4) . . ?
C3 C8 S1 114.3(4) 1_565 . ?
C5 C9 S2 110.5(3) 1_566 . ?
C11 C10 C15 119.7(4) . . ?
C11 C10 C16 119.4(5) . . ?
C15 C10 C16 120.9(4) . . ?
C10 C11 C12 120.3(5) . . ?
C13 C12 C11 119.8(4) . . ?
C13 C12 C17 120.7(4) . 1_554 ?
C11 C12 C17 119.5(5) . 1_554 ?
C12 C13 C14 120.2(4) . . ?
C13 C14 C15 120.2(5) . . ?
C13 C14 C18 119.6(4) . . ?
C15 C14 C18 120.2(4) . . ?
C14 C15 C10 119.7(4) . . ?
C10 C16 S4 112.3(3) . . ?
C12 C17 S5 113.0(4) 1_556 . ?
C14 C18 S6 112.6(3) . 1_654 ?
Ag5 O20 Ag3 111.87(14) . . ?
Ag4 O21 Ag6 101.79(14) . 1_655 ?
Ag4 O22 Ag5 87.27(13) . . ?

loop_
_geom_bond_atom_site_label_1
_geom_bond_atom_site_label_2
_geom_bond_distance
_geom_bond_site_symmetry_2
_geom_bond_publ_flag
Ag1 O11 2.323(4) . ?
Ag1 O8 2.360(4) . ?
Ag1 O19 2.502(4) . ?
Ag1 O13 2.623(4) . ?
Ag1 Ag3 3.3015(10) . ?
Ag2 O14 2.326(4) . ?
Ag2 O10 2.347(4) . ?
Ag2 O9 2.466(4) . ?
Ag2 O3 2.729(5) 1_655 ?
Ag2 O2 2.732(5) 1_655 ?
Ag3 O2 2.355(4) . ?
Ag3 O7 2.401(4) 1_565 ?
Ag3 O20 2.465(4) . ?
Ag3 O4 2.496(4) . ?
Ag3 O11 2.502(4) . ?
Ag4 O21 2.325(4) . ?
Ag4 O22 2.350(4) . ?
Ag4 O17 2.428(4) 1_655 ?
Ag4 O5 2.586(4) . ?
Ag4 O14 2.676(4) 1_565 ?
Ag4 Ag5 3.3228(11) . ?
Ag5 O20 2.408(4) . ?
Ag5 O16 2.428(4) . ?
Ag5 O22 2.464(4) . ?
Ag5 O8 2.509(4) 1_565 ?
Ag5 O5 2.628(4) . ?
Ag5 O23 2.791(5) 1_565 ?
Ag6 O15 2.349(4) 1_455 ?
Ag6 O21 2.375(4) 1_455 ?
Ag6 O4 2.411(4) 1_455 ?
Ag6 O16 2.468(4) . ?
Ag6 O11 2.772(4) 1_455 ?
S1 O1 1.458(4) . ?
S1 O2 1.472(4) . ?
S1 O3 1.474(4) . ?
S1 C8 1.777(5) . ?
S2 O6 1.458(4) . ?
S2 O5 1.458(4) . ?
S2 O4 1.465(4) . ?
S2 C9 1.781(5) . ?
S3 O9 1.453(4) . ?
S3 O7 1.462(4) . ?
S3 O8 1.471(4) . ?
S3 C7 1.798(5) . ?
S4 O12 1.453(4) . ?
S4 O10 1.455(4) . ?
S4 O11 1.479(4) . ?
S4 C16 1.771(5) . ?
S5 O15 1.460(4) . ?
S5 O13 1.469(4) . ?
S5 O14 1.470(4) . ?
S5 C17 1.775(5) . ?
S6 O18 1.458(4) . ?
S6 O16 1.467(4) . ?
S6 O17 1.481(4) . ?
S6 C18 1.786(5) 1_456 ?
O4 Ag6 2.411(4) 1_655 ?
O7 Ag3 2.401(4) 1_545 ?
O8 Ag5 2.509(4) 1_545 ?
O15 Ag6 2.349(4) 1_655 ?
O17 Ag4 2.428(4) 1_455 ?
C1 C2 1.392(7) . ?
C1 C6 1.395(7) . ?
C1 C7 1.504(7) . ?
C2 C3 1.402(7) . ?
C3 C4 1.394(7) . ?
C3 C8 1.518(7) 1_545 ?
C4 C5 1.385(7) . ?
C5 C6 1.399(7) . ?
C5 C9 1.506(7) 1_544 ?
C8 C3 1.518(7) 1_565 ?
C9 C5 1.506(7) 1_566 ?
C10 C11 1.394(7) . ?
C10 C15 1.410(7) . ?
C10 C16 1.508(7) . ?
C11 C12 1.401(7) . ?
C12 C13 1.394(7) . ?
C12 C17 1.508(7) 1_554 ?
C13 C14 1.397(7) . ?
C14 C15 1.397(7) . ?
C14 C18 1.503(7) . ?
C17 C12 1.508(7) 1_556 ?
C18 S6 1.786(5) 1_654 ?
O21 Ag6 2.375(4) 1_655 ?

loop_
_geom_hbond_atom_site_label_D
_geom_hbond_atom_site_label_H
_geom_hbond_atom_site_label_A
_geom_hbond_distance_DH
_geom_hbond_distance_HA
_geom_hbond_distance_DA
_geom_hbond_angle_DHA
_geom_hbond_site_symmetry_A
O19 H19A O6 0.98 1.80 2.747(5) 161.8 .
O19 H19B O18 0.98 2.28 2.929(5) 123.1 1_545
O20 H20A O12 0.99 1.76 2.722(5) 161.8 1_455
O20 H20B O15 0.99 1.94 2.811(5) 145.5 1_455
O20 H20B O6 0.99 2.31 2.949(5) 121.4 .
O21 H21B O7 0.99 1.81 2.706(6) 148.3 1_565
O22 H22A O13 0.99 1.84 2.719(5) 146.8 1_565
O22 H22B O24S 0.99 1.74 2.691(6) 159.8 1_655

loop_
_geom_torsion_atom_site_label_1
_geom_torsion_atom_site_label_2
_geom_torsion_atom_site_label_3
_geom_torsion_atom_site_label_4
_geom_torsion
_geom_torsion_site_symmetry_1
_geom_torsion_site_symmetry_2
_geom_torsion_site_symmetry_3
_geom_torsion_site_symmetry_4
_geom_torsion_publ_flag
O11 Ag1 Ag3 O2 142.26(16) . . . . ?
O8 Ag1 Ag3 O2 21.2(2) . . . . ?
O19 Ag1 Ag3 O2 -65.10(14) . . . . ?
O13 Ag1 Ag3 O2 -142.80(14) . . . . ?
O11 Ag1 Ag3 O7 -14.18(19) . . . 1_565 ?
O8 Ag1 Ag3 O7 -135.2(3) . . . 1_565 ?
O19 Ag1 Ag3 O7 138.46(18) . . . 1_565 ?
O13 Ag1 Ag3 O7 60.76(18) . . . 1_565 ?
O11 Ag1 Ag3 O20 -153.42(16) . . . . ?
O8 Ag1 Ag3 O20 85.5(2) . . . . ?
O19 Ag1 Ag3 O20 -0.78(14) . . . . ?
O13 Ag1 Ag3 O20 -78.48(14) . . . . ?
O11 Ag1 Ag3 O4 -81.23(15) . . . . ?
O8 Ag1 Ag3 O4 157.7(2) . . . . ?
O19 Ag1 Ag3 O4 71.41(13) . . . . ?
O13 Ag1 Ag3 O4 -6.29(12) . . . . ?
O8 Ag1 Ag3 O11 -121.0(2) . . . . ?
O19 Ag1 Ag3 O11 152.64(15) . . . . ?
O13 Ag1 Ag3 O11 74.94(15) . . . . ?
O21 Ag4 Ag5 O20 44.03(14) . . . . ?
O22 Ag4 Ag5 O20 -161.33(17) . . . . ?
O17 Ag4 Ag5 O20 -76.4(2) 1_655 . . . ?
O5 Ag4 Ag5 O20 -59.87(15) . . . . ?
O14 Ag4 Ag5 O20 126.93(12) 1_565 . . . ?
O21 Ag4 Ag5 O16 147.31(16) . . . . ?
O22 Ag4 Ag5 O16 -58.05(18) . . . . ?
O17 Ag4 Ag5 O16 26.9(2) 1_655 . . . ?
O5 Ag4 Ag5 O16 43.40(16) . . . . ?
O14 Ag4 Ag5 O16 -129.80(14) 1_565 . . . ?
O21 Ag4 Ag5 O22 -154.64(17) . . . . ?
O17 Ag4 Ag5 O22 84.9(2) 1_655 . . . ?
O5 Ag4 Ag5 O22 101.46(17) . . . . ?
O14 Ag4 Ag5 O22 -71.74(15) 1_565 . . . ?
O21 Ag4 Ag5 O8 -54.21(14) . . . 1_565 ?
O22 Ag4 Ag5 O8 100.43(16) . . . 1_565 ?
O17 Ag4 Ag5 O8 -174.7(2) 1_655 . . 1_565 ?
O5 Ag4 Ag5 O8 -158.11(15) . . . 1_565 ?
O14 Ag4 Ag5 O8 28.69(12) 1_565 . . 1_565 ?
O21 Ag4 Ag5 O5 103.91(15) . . . . ?
O22 Ag4 Ag5 O5 -101.46(17) . . . . ?
O17 Ag4 Ag5 O5 -16.6(2) 1_655 . . . ?
O14 Ag4 Ag5 O5 -173.20(14) 1_565 . . . ?
O21 Ag4 Ag5 O23 -85.19(19) . . . 1_565 ?
O22 Ag4 Ag5 O23 69.4(2) . . . 1_565 ?
O17 Ag4 Ag5 O23 154.3(2) 1_655 . . 1_565 ?
O5 Ag4 Ag5 O23 170.90(19) . . . 1_565 ?
O14 Ag4 Ag5 O23 -2.30(18) 1_565 . . 1_565 ?
O1 S1 O2 Ag3 40.5(4) . . . . ?
O3 S1 O2 Ag3 166.7(3) . . . . ?
C8 S1 O2 Ag3 -78.9(3) . . . . ?
O7 Ag3 O2 S1 69.6(4) 1_565 . . . ?
O20 Ag3 O2 S1 146.0(3) . . . . ?
O4 Ag3 O2 S1 -129.7(3) . . . . ?
O11 Ag3 O2 S1 -53.1(3) . . . . ?
Ag1 Ag3 O2 S1 -79.4(3) . . . . ?
O6 S2 O4 Ag6 -142.9(3) . . . 1_655 ?
O5 S2 O4 Ag6 89.7(4) . . . 1_655 ?
C9 S2 O4 Ag6 -26.0(4) . . . 1_655 ?
O6 S2 O4 Ag3 40.9(3) . . . . ?
O5 S2 O4 Ag3 -86.5(3) . . . . ?
C9 S2 O4 Ag3 157.8(2) . . . . ?
O2 Ag3 O4 S2 -62.0(3) . . . . ?
O7 Ag3 O4 S2 108.1(3) 1_565 . . . ?
O20 Ag3 O4 S2 21.1(3) . . . . ?
O11 Ag3 O4 S2 -157.4(3) . . . . ?
Ag1 Ag3 O4 S2 -110.4(3) . . . . ?
O2 Ag3 O4 Ag6 121.05(18) . . . 1_655 ?
O7 Ag3 O4 Ag6 -68.88(19) 1_565 . . 1_655 ?
O20 Ag3 O4 Ag6 -155.88(18) . . . 1_655 ?
O11 Ag3 O4 Ag6 25.59(15) . . . 1_655 ?
Ag1 Ag3 O4 Ag6 72.66(15) . . . 1_655 ?
O6 S2 O5 Ag4 -154.5(2) . . . . ?
O4 S2 O5 Ag4 -28.1(3) . . . . ?
C9 S2 O5 Ag4 87.3(2) . . . . ?
O6 S2 O5 Ag5 -64.7(3) . . . . ?
O4 S2 O5 Ag5 61.7(3) . . . . ?
C9 S2 O5 Ag5 177.1(2) . . . . ?
O21 Ag4 O5 S2 26.2(3) . . . . ?
O22 Ag4 O5 S2 171.6(2) . . . . ?
O17 Ag4 O5 S2 -67.2(2) 1_655 . . . ?
O14 Ag4 O5 S2 138.5(2) 1_565 . . . ?
Ag5 Ag4 O5 S2 121.8(2) . . . . ?
O21 Ag4 O5 Ag5 -95.66(13) . . . . ?
O22 Ag4 O5 Ag5 49.75(12) . . . . ?
O17 Ag4 O5 Ag5 170.99(11) 1_655 . . . ?
O14 Ag4 O5 Ag5 16.7(3) 1_565 . . . ?
O20 Ag5 O5 S2 17.7(3) . . . . ?
O16 Ag5 O5 S2 105.2(3) . . . . ?
O22 Ag5 O5 S2 -154.2(3) . . . . ?
O8 Ag5 O5 S2 -82.5(3) 1_565 . . . ?
O23 Ag5 O5 S2 96.7(6) 1_565 . . . ?
Ag4 Ag5 O5 S2 -106.5(3) . . . . ?
O20 Ag5 O5 Ag4 124.20(12) . . . . ?
O16 Ag5 O5 Ag4 -148.25(11) . . . . ?
O22 Ag5 O5 Ag4 -47.63(11) . . . . ?
O8 Ag5 O5 Ag4 24.06(15) 1_565 . . . ?
O23 Ag5 O5 Ag4 -156.8(5) 1_565 . . . ?
O9 S3 O7 Ag3 -147.5(4) . . . 1_545 ?
O8 S3 O7 Ag3 85.3(5) . . . 1_545 ?
C7 S3 O7 Ag3 -29.8(5) . . . 1_545 ?
O9 S3 O8 Ag1 25.5(4) . . . . ?
O7 S3 O8 Ag1 152.2(3) . . . . ?
C7 S3 O8 Ag1 -92.6(3) . . . . ?
O9 S3 O8 Ag5 -160.7(2) . . . 1_545 ?
O7 S3 O8 Ag5 -34.0(3) . . . 1_545 ?
C7 S3 O8 Ag5 81.2(3) . . . 1_545 ?
O11 Ag1 O8 S3 -16.3(5) . . . . ?
O19 Ag1 O8 S3 160.5(3) . . . . ?
O13 Ag1 O8 S3 -119.2(3) . . . . ?
Ag3 Ag1 O8 S3 76.1(4) . . . . ?
O11 Ag1 O8 Ag5 169.46(15) . . . 1_545 ?
O19 Ag1 O8 Ag5 -13.76(17) . . . 1_545 ?
O13 Ag1 O8 Ag5 66.53(17) . . . 1_545 ?
Ag3 Ag1 O8 Ag5 -98.2(2) . . . 1_545 ?
O7 S3 O9 Ag2 -90.4(3) . . . . ?
O8 S3 O9 Ag2 36.4(4) . . . . ?
C7 S3 O9 Ag2 153.2(3) . . . . ?
O14 Ag2 O9 S3 11.9(4) . . . . ?
O10 Ag2 O9 S3 -117.6(3) . . . . ?
O3 Ag2 O9 S3 140.5(3) 1_655 . . . ?
O2 Ag2 O9 S3 155.9(2) 1_655 . . . ?
O12 S4 O10 Ag2 74.5(3) . . . . ?
O11 S4 O10 Ag2 -53.3(4) . . . . ?
C16 S4 O10 Ag2 -167.6(3) . . . . ?
O14 Ag2 O10 S4 15.4(4) . . . . ?
O9 Ag2 O10 S4 126.8(3) . . . . ?
O3 Ag2 O10 S4 -147.6(3) 1_655 . . . ?
O2 Ag2 O10 S4 -96.6(3) 1_655 . . . ?
O12 S4 O11 Ag1 -132.7(3) . . . . ?
O10 S4 O11 Ag1 -3.3(4) . . . . ?
C16 S4 O11 Ag1 112.1(3) . . . . ?
O12 S4 O11 Ag3 101.5(3) . . . . ?
O10 S4 O11 Ag3 -129.1(3) . . . . ?
C16 S4 O11 Ag3 -13.6(4) . . . . ?
O8 Ag1 O11 S4 -1.5(4) . . . . ?
O19 Ag1 O11 S4 -177.4(2) . . . . ?
O13 Ag1 O11 S4 104.2(3) . . . . ?
Ag3 Ag1 O11 S4 -142.0(3) . . . . ?
O8 Ag1 O11 Ag3 140.51(18) . . . . ?
O19 Ag1 O11 Ag3 -35.42(19) . . . . ?
O13 Ag1 O11 Ag3 -113.87(12) . . . . ?
O2 Ag3 O11 S4 105.0(3) . . . . ?
O7 Ag3 O11 S4 -48.8(3) 1_565 . . . ?
O20 Ag3 O11 S4 -140.1(3) . . . . ?
O4 Ag3 O11 S4 -135.9(3) . . . . ?
Ag1 Ag3 O11 S4 140.7(4) . . . . ?
O2 Ag3 O11 Ag1 -35.73(14) . . . . ?
O7 Ag3 O11 Ag1 170.46(13) 1_565 . . . ?
O20 Ag3 O11 Ag1 79.2(4) . . . . ?
O4 Ag3 O11 Ag1 83.32(14) . . . . ?
O15 S5 O13 Ag1 73.5(2) . . . . ?
O14 S5 O13 Ag1 -52.8(3) . . . . ?
C17 S5 O13 Ag1 -168.3(2) . . . . ?
O11 Ag1 O13 S5 -67.6(2) . . . . ?
O8 Ag1 O13 S5 73.2(2) . . . . ?
O19 Ag1 O13 S5 164.2(2) . . . . ?
Ag3 Ag1 O13 S5 -114.6(2) . . . . ?
O15 S5 O14 Ag2 -31.1(3) . . . . ?
O13 S5 O14 Ag2 94.9(2) . . . . ?
C17 S5 O14 Ag2 -148.1(2) . . . . ?
O10 Ag2 O14 S5 -21.4(3) . . . . ?
O9 Ag2 O14 S5 -123.8(2) . . . . ?
O3 Ag2 O14 S5 137.4(2) 1_655 . . . ?
O2 Ag2 O14 S5 81.4(2) 1_655 . . . ?
O13 S5 O15 Ag6 16.3(3) . . . 1_655 ?
O14 S5 O15 Ag6 143.1(2) . . . 1_655 ?
C17 S5 O15 Ag6 -101.6(2) . . . 1_655 ?
O18 S6 O16 Ag5 27.3(3) . . . . ?
O17 S6 O16 Ag5 155.4(2) . . . . ?
C18 S6 O16 Ag5 -90.2(3) 1_456 . . . ?
O18 S6 O16 Ag6 -143.1(2) . . . . ?
O17 S6 O16 Ag6 -15.1(3) . . . . ?
C18 S6 O16 Ag6 99.3(3) 1_456 . . . ?
O20 Ag5 O16 S6 164.7(3) . . . . ?
O22 Ag5 O16 S6 14.2(3) . . . . ?
O8 Ag5 O16 S6 -82.9(3) 1_565 . . . ?
O5 Ag5 O16 S6 83.4(3) . . . . ?
O23 Ag5 O16 S6 -98.7(3) 1_565 . . . ?
Ag4 Ag5 O16 S6 51.7(3) . . . . ?
O20 Ag5 O16 Ag6 -24.15(17) . . . . ?
O22 Ag5 O16 Ag6 -174.57(15) . . . . ?
O8 Ag5 O16 Ag6 88.3(3) 1_565 . . . ?
O5 Ag5 O16 Ag6 -105.42(16) . . . . ?
O23 Ag5 O16 Ag6 72.46(16) 1_565 . . . ?
Ag4 Ag5 O16 Ag6 -137.11(9) . . . . ?
O15 Ag6 O16 S6 -126.2(2) 1_455 . . . ?
O21 Ag6 O16 S6 82.8(3) 1_455 . . . ?
O4 Ag6 O16 S6 20.8(3) 1_455 . . . ?
O11 Ag6 O16 S6 142.4(2) 1_455 . . . ?
O15 Ag6 O16 Ag5 62.36(17) 1_455 . . . ?
O21 Ag6 O16 Ag5 -88.61(17) 1_455 . . . ?
O4 Ag6 O16 Ag5 -150.67(15) 1_455 . . . ?
O11 Ag6 O16 Ag5 -29.0(3) 1_455 . . . ?
O18 S6 O17 Ag4 73.2(3) . . . 1_455 ?
O16 S6 O17 Ag4 -54.9(3) . . . 1_455 ?
C18 S6 O17 Ag4 -170.2(2) 1_456 . . 1_455 ?
C6 C1 C2 C3 0.3(7) . . . . ?
C7 C1 C2 C3 -179.6(5) . . . . ?
C1 C2 C3 C4 -0.3(7) . . . . ?
C1 C2 C3 C8 -177.1(5) . . . 1_545 ?
C2 C3 C4 C5 -1.0(7) . . . . ?
C8 C3 C4 C5 175.9(5) 1_545 . . . ?
C3 C4 C5 C6 2.2(8) . . . . ?
C3 C4 C5 C9 -177.4(5) . . . 1_544 ?
C2 C1 C6 C5 0.9(7) . . . . ?
C7 C1 C6 C5 -179.2(5) . . . . ?
C4 C5 C6 C1 -2.1(7) . . . . ?
C9 C5 C6 C1 177.4(4) 1_544 . . . ?
C2 C1 C7 S3 102.2(5) . . . . ?
C6 C1 C7 S3 -77.7(6) . . . . ?
O9 S3 C7 C1 80.6(4) . . . . ?
O7 S3 C7 C1 -39.5(5) . . . . ?
O8 S3 C7 C1 -158.5(4) . . . . ?
O1 S1 C8 C3 -56.1(5) . . . 1_565 ?
O2 S1 C8 C3 65.4(4) . . . 1_565 ?
O3 S1 C8 C3 -177.4(4) . . . 1_565 ?
O6 S2 C9 C5 -54.6(4) . . . 1_566 ?
O5 S2 C9 C5 66.5(4) . . . 1_566 ?
O4 S2 C9 C5 -173.3(4) . . . 1_566 ?
C15 C10 C11 C12 1.3(7) . . . . ?
C16 C10 C11 C12 -178.8(4) . . . . ?
C10 C11 C12 C13 0.2(7) . . . . ?
C10 C11 C12 C17 179.7(4) . . . 1_554 ?
C11 C12 C13 C14 -2.3(7) . . . . ?
C17 C12 C13 C14 178.2(5) 1_554 . . . ?
C12 C13 C14 C15 2.9(7) . . . . ?
C12 C13 C14 C18 -178.5(5) . . . . ?
C13 C14 C15 C10 -1.4(7) . . . . ?
C18 C14 C15 C10 -180.0(4) . . . . ?
C11 C10 C15 C14 -0.7(7) . . . . ?
C16 C10 C15 C14 179.4(5) . . . . ?
C11 C10 C16 S4 82.3(5) . . . . ?
C15 C10 C16 S4 -97.8(5) . . . . ?
O12 S4 C16 C10 61.2(4) . . . . ?
O10 S4 C16 C10 -61.6(4) . . . . ?
O11 S4 C16 C10 179.6(4) . . . . ?
O15 S5 C17 C12 65.6(4) . . . 1_556 ?
O13 S5 C17 C12 -54.5(4) . . . 1_556 ?
O14 S5 C17 C12 -174.9(4) . . . 1_556 ?
C13 C14 C18 S6 74.7(5) . . . 1_654 ?
C15 C14 C18 S6 -106.7(5) . . . 1_654 ?
O16 Ag5 O20 Ag3 -158.80(15) . . . . ?
O22 Ag5 O20 Ag3 -53.7(3) . . . . ?
O8 Ag5 O20 Ag3 48.99(18) 1_565 . . . ?
O5 Ag5 O20 Ag3 -69.04(15) . . . . ?
O23 Ag5 O20 Ag3 124.82(15) 1_565 . . . ?
Ag4 Ag5 O20 Ag3 -27.05(16) . . . . ?
O2 Ag3 O20 Ag5 179.87(17) . . . . ?
O7 Ag3 O20 Ag5 -30.72(16) 1_565 . . . ?
O4 Ag3 O20 Ag5 57.90(16) . . . . ?
O11 Ag3 O20 Ag5 61.8(4) . . . . ?
Ag1 Ag3 O20 Ag5 123.08(11) . . . . ?
O22 Ag4 O21 Ag6 -141.2(2) . . . 1_655 ?
O17 Ag4 O21 Ag6 46.76(15) 1_655 . . 1_655 ?
O5 Ag4 O21 Ag6 -50.96(17) . . . 1_655 ?
O14 Ag4 O21 Ag6 150.97(15) 1_565 . . 1_655 ?
Ag5 Ag4 O21 Ag6 -105.20(11) . . . 1_655 ?
O21 Ag4 O22 Ag5 49.1(3) . . . . ?
O17 Ag4 O22 Ag5 -140.26(13) 1_655 . . . ?
O5 Ag4 O22 Ag5 -53.18(12) . . . . ?
O14 Ag4 O22 Ag5 114.34(12) 1_565 . . . ?
O20 Ag5 O22 Ag4 36.9(3) . . . . ?
O16 Ag5 O22 Ag4 138.75(13) . . . . ?
O8 Ag5 O22 Ag4 -70.57(14) 1_565 . . . ?
O5 Ag5 O22 Ag4 53.09(12) . . . . ?
O23 Ag5 O22 Ag4 -141.50(12) 1_565 . . . ?
